data_7051803
loop_
_publ_author_name
'Bokolinis, Georgios'
'Riis-Johannessen, T.'
'Jeffery, John C.'
'Rice, Craig R.'

_publ_section_title
;
 Synthesis and X-ray structures of cadmium-containing dinuclear double
 helicates derived from ligands containing N-oxide units
;
_journal_issue 1
_journal_name_full 'New Journal of Chemistry'
_journal_page_first 115
_journal_paper_doi 10.1039/b711039a
_journal_volume 32
_journal_year 2008
_chemical_formula_sum 'C65 H47 Cd2 Cl4 N17 O24 S4'
_chemical_formula_weight 1945.04
_chemical_name_systematic
;
?
;
_space_group_IT_number 2
_symmetry_cell_setting triclinic
_symmetry_space_group_name_Hall '-P 1'
_symmetry_space_group_name_H-M 'P -1'
_atom_sites_solution_hydrogens geom
_atom_sites_solution_primary direct
_atom_sites_solution_secondary difmap
_audit_creation_method SHELXL-97
_cell_angle_alpha 93.2420(10)
_cell_angle_beta 99.9830(10)
_cell_angle_gamma 97.9550(10)
_cell_formula_units_Z 2
_cell_length_a 11.4892(8)
_cell_length_b 13.6419(9)
_cell_length_c 23.7577(16)
_cell_measurement_reflns_used 8475
_cell_measurement_temperature 173(2)
_cell_measurement_theta_max 48.302
_cell_measurement_theta_min 4.369
_cell_volume 3619.6(4)
_computing_cell_refinement 'SAINT (Bruker, 2001)'
_computing_data_collection 'SMART (Bruker, 2001)'
_computing_data_reduction 'SHELXTL (Bruker, 2001)'
_computing_molecular_graphics 'SHELXTL (Bruker, 2001)'
_computing_publication_material 'SHELXTL (Bruker, 2001)'
_computing_structure_refinement 'SHELXTL (Bruker, 2001)'
_computing_structure_solution 'SHELXTL (Bruker, 2001)'
_diffrn_ambient_temperature 173(2)
_diffrn_detector_area_resol_mean 8.2
_diffrn_measured_fraction_theta_full 0.931
_diffrn_measured_fraction_theta_max 0.931
_diffrn_measurement_device_type 'CCD area detector'
_diffrn_measurement_method 'frames each covering 0.3\% in\w'
_diffrn_radiation_monochromator graphite
_diffrn_radiation_source 'fine-focus sealed tube'
_diffrn_radiation_type MoK\a
_diffrn_radiation_wavelength 0.71073
_diffrn_reflns_av_R_equivalents 0.0411
_diffrn_reflns_av_sigmaI/netI 0.0956
_diffrn_reflns_limit_h_max 14
_diffrn_reflns_limit_h_min -14
_diffrn_reflns_limit_k_max 14
_diffrn_reflns_limit_k_min -17
_diffrn_reflns_limit_l_max 30
_diffrn_reflns_limit_l_min -30
_diffrn_reflns_number 27891
_diffrn_reflns_theta_full 27.62
_diffrn_reflns_theta_max 27.62
_diffrn_reflns_theta_min 1.51
_exptl_absorpt_coefficient_mu 0.944
_exptl_absorpt_correction_T_max 0.843338
_exptl_absorpt_correction_T_min 0.653110
_exptl_absorpt_correction_type multi-scan
_exptl_absorpt_process_details 'SADABS (Sheldrick, 1996)'
_exptl_crystal_colour colourless
_exptl_crystal_density_diffrn 1.785
_exptl_crystal_density_method 'not measured'
_exptl_crystal_description block
_exptl_crystal_F_000 1952
_exptl_crystal_size_max 0.4
_exptl_crystal_size_mid 0.2
_exptl_crystal_size_min 0.2
_refine_diff_density_max 1.902
_refine_diff_density_min -1.011
_refine_diff_density_rms 0.094
_refine_ls_extinction_method none
_refine_ls_goodness_of_fit_ref 0.906
_refine_ls_hydrogen_treatment constr
_refine_ls_matrix_type full
_refine_ls_number_parameters 1111
_refine_ls_number_reflns 15653
_refine_ls_number_restraints 39
_refine_ls_restrained_S_all 0.914
_refine_ls_R_factor_all 0.0975
_refine_ls_R_factor_gt 0.0439
_refine_ls_shift/su_max 0.038
_refine_ls_shift/su_mean 0.000
_refine_ls_structure_factor_coef Fsqd
_refine_ls_weighting_details 'calc w=1/[\s^2^(Fo^2^)+(0.0525P)^2^+0.0000P] where P=(Fo^2^+2Fc^2^)/3'
_refine_ls_weighting_scheme calc
_refine_ls_wR_factor_gt 0.0927
_refine_ls_wR_factor_ref 0.1101
_reflns_number_gt 9053
_reflns_number_total 15653
_reflns_threshold_expression >2sigma(I)
_cod_data_source_file b711039a.txt
_cod_data_source_block craigzm
_cod_original_sg_symbol_H-M P-1
_cod_database_code 7051803

loop_
_symmetry_equiv_pos_as_xyz
'x, y, z'
'-x, -y, -z'

loop_
_atom_site_label
_atom_site_type_symbol
_atom_site_fract_x
_atom_site_fract_y
_atom_site_fract_z
_atom_site_U_iso_or_equiv
_atom_site_adp_type
_atom_site_occupancy
_atom_site_symmetry_multiplicity
_atom_site_calc_flag
_atom_site_refinement_flags
_atom_site_disorder_assembly
_atom_site_disorder_group
Cd1 Cd 0.03785(3) 0.74979(2) 0.270231(13) 0.02892(9) Uani 1 1 d . . .
Cd2 Cd 0.37171(3) 0.82880(2) 0.235602(14) 0.02772(9) Uani 1 1 d . . .
N11 N -0.0044(3) 0.6318(3) 0.34669(16) 0.0399(10) Uani 1 1 d . . .
C12 C -0.0236(4) 0.5325(4) 0.3390(2) 0.0483(14) Uani 1 1 d . . .
H12 H -0.0562 0.5030 0.3024 0.058 Uiso 1 1 calc R . .
C13 C 0.0023(5) 0.4713(5) 0.3824(3) 0.0602(16) Uani 1 1 d . . .
H13 H -0.0127 0.4026 0.3755 0.072 Uiso 1 1 calc R . .
C14 C 0.0516(6) 0.5165(5) 0.4368(3) 0.0657(18) Uani 1 1 d . . .
H14 H 0.0746 0.4779 0.4666 0.079 Uiso 1 1 calc R . .
C15 C 0.0664(5) 0.6177(5) 0.4467(2) 0.0585(16) Uani 1 1 d . . .
H15 H 0.0955 0.6482 0.4834 0.070 Uiso 1 1 calc R . .
C16 C 0.0370(4) 0.6738(4) 0.4007(2) 0.0387(12) Uani 1 1 d . . .
N21 N 0.0544(3) 0.8338(3) 0.35939(15) 0.0334(9) Uani 1 1 d . . .
C22 C 0.0487(4) 0.7824(4) 0.4073(2) 0.0376(12) Uani 1 1 d . . .
C23 C 0.0520(4) 0.8435(4) 0.4558(2) 0.0444(13) Uani 1 1 d . . .
H23 H 0.0490 0.8212 0.4919 0.053 Uiso 1 1 calc R . .
S24 S 0.06218(12) 0.96449(11) 0.44148(5) 0.0476(4) Uani 1 1 d . . .
C25 C 0.0622(4) 0.9301(4) 0.37005(19) 0.0346(11) Uani 1 1 d . . .
N31 N 0.0718(3) 0.9524(3) 0.27385(15) 0.0308(9) Uani 1 1 d . . .
C32 C 0.0736(4) 0.9989(3) 0.32570(19) 0.0331(11) Uani 1 1 d . . .
C33 C 0.0820(4) 1.1017(4) 0.3353(2) 0.0440(13) Uani 1 1 d . . .
H33 H 0.0811 1.1312 0.3714 0.053 Uiso 1 1 calc R . .
C34 C 0.0917(4) 1.1585(4) 0.2895(2) 0.0497(14) Uani 1 1 d . . .
H34 H 0.0990 1.2274 0.2944 0.060 Uiso 1 1 calc R . .
C35 C 0.0904(4) 1.1108(4) 0.2356(2) 0.0402(12) Uani 1 1 d . . .
H35 H 0.0961 1.1477 0.2042 0.048 Uiso 1 1 calc R . .
C36 C 0.0804(4) 1.0081(3) 0.22927(19) 0.0304(10) Uani 1 1 d . . .
N41 N 0.1116(3) 0.8686(3) 0.16395(15) 0.0275(8) Uani 1 1 d . . .
O41 O 0.1612(2) 0.8280(2) 0.21004(12) 0.0313(7) Uani 1 1 d . . .
C42 C 0.0684(4) 0.9565(3) 0.17110(19) 0.0287(10) Uani 1 1 d . . .
C43 C 0.0103(4) 0.9948(4) 0.1235(2) 0.0364(11) Uani 1 1 d . . .
H43 H -0.0209 1.0536 0.1277 0.044 Uiso 1 1 calc R . .
C44 C -0.0019(4) 0.9469(4) 0.0699(2) 0.0394(12) Uani 1 1 d . . .
H44 H -0.0422 0.9729 0.0382 0.047 Uiso 1 1 calc R . .
C45 C 0.0453(4) 0.8606(3) 0.0631(2) 0.0357(11) Uani 1 1 d . . .
H45 H 0.0390 0.8296 0.0266 0.043 Uiso 1 1 calc R . .
C46 C 0.1021(4) 0.8199(3) 0.11040(19) 0.0308(10) Uani 1 1 d . . .
N51 N 0.2455(3) 0.7085(3) 0.14128(15) 0.0307(9) Uani 1 1 d . . .
C52 C 0.1490(4) 0.7246(3) 0.10428(18) 0.0289(10) Uani 1 1 d . . .
C53 C 0.0935(4) 0.6546(4) 0.0583(2) 0.0383(12) Uani 1 1 d . . .
H53 H 0.0270 0.6672 0.0330 0.046 Uiso 1 1 calc R . .
C54 C 0.1384(5) 0.5684(4) 0.0514(2) 0.0430(13) Uani 1 1 d . . .
H54 H 0.1026 0.5219 0.0210 0.052 Uiso 1 1 calc R . .
C55 C 0.2365(4) 0.5497(4) 0.0891(2) 0.0403(12) Uani 1 1 d . . .
H55 H 0.2671 0.4904 0.0855 0.048 Uiso 1 1 calc R . .
C56 C 0.2885(4) 0.6233(3) 0.13309(19) 0.0330(11) Uani 1 1 d . . .
N61 N 0.4429(3) 0.6809(3) 0.21723(15) 0.0302(9) Uani 1 1 d . . .
C62 C 0.3967(4) 0.6137(3) 0.17392(19) 0.0309(11) Uani 1 1 d . . .
S63 S 0.47557(12) 0.51603(10) 0.17107(6) 0.0440(3) Uani 1 1 d . . .
C64 C 0.5727(4) 0.5677(4) 0.2306(2) 0.0423(13) Uani 1 1 d . . .
H64 H 0.6381 0.5399 0.2478 0.051 Uiso 1 1 calc R . .
C65 C 0.5428(4) 0.6557(3) 0.25041(19) 0.0331(11) Uani 1 1 d . . .
N71 N 0.5695(3) 0.8135(3) 0.30260(16) 0.0332(9) Uani 1 1 d . . .
C72 C 0.6032(4) 0.7231(3) 0.29979(19) 0.0319(11) Uani 1 1 d . . .
C73 C 0.6897(4) 0.6940(4) 0.3420(2) 0.0383(12) Uani 1 1 d . . .
H73 H 0.7112 0.6309 0.3390 0.046 Uiso 1 1 calc R . .
C74 C 0.7427(4) 0.7609(4) 0.3885(2) 0.0469(13) Uani 1 1 d . . .
H74 H 0.7981 0.7425 0.4178 0.056 Uiso 1 1 calc R . .
C75 C 0.7121(4) 0.8542(4) 0.3905(2) 0.0429(13) Uani 1 1 d . . .
H75 H 0.7489 0.9012 0.4204 0.051 Uiso 1 1 calc R . .
C76 C 0.6258(4) 0.8778(4) 0.3473(2) 0.0390(12) Uani 1 1 d . . .
H76 H 0.6055 0.9415 0.3492 0.047 Uiso 1 1 calc R . .
N81 N -0.1581(3) 0.8152(3) 0.22872(17) 0.0398(10) Uani 1 1 d . . .
C82 C -0.1917(4) 0.9001(4) 0.2476(2) 0.0436(13) Uani 1 1 d . . .
H82 H -0.1696 0.9211 0.2864 0.052 Uiso 1 1 calc R . .
C83 C -0.2577(4) 0.9577(4) 0.2119(3) 0.0508(14) Uani 1 1 d . . .
H83 H -0.2789 1.0160 0.2266 0.061 Uiso 1 1 calc R . .
C84 C -0.2914(4) 0.9266(4) 0.1539(2) 0.0525(15) Uani 1 1 d . . .
H84 H -0.3329 0.9651 0.1288 0.063 Uiso 1 1 calc R . .
C85 C -0.2626(4) 0.8385(4) 0.1341(2) 0.0463(13) Uani 1 1 d . . .
H85 H -0.2870 0.8152 0.0957 0.056 Uiso 1 1 calc R . .
C86 C -0.1957(4) 0.7837(4) 0.1726(2) 0.0373(12) Uani 1 1 d . . .
N91 N -0.0679(3) 0.6550(3) 0.18974(16) 0.0371(10) Uani 1 1 d . . .
C92 C -0.1622(4) 0.6889(4) 0.1552(2) 0.0394(12) Uani 1 1 d . . .
C93 C -0.2120(5) 0.6264(4) 0.1076(2) 0.0509(14) Uani 1 1 d . . .
H93 H -0.2741 0.6388 0.0794 0.061 Uiso 1 1 calc R . .
S94 S -0.14473(13) 0.52222(11) 0.10669(6) 0.0547(4) Uani 1 1 d . . .
C95 C -0.0491(4) 0.5686(4) 0.16930(19) 0.0358(12) Uani 1 1 d . . .
N101 N 0.1157(3) 0.5717(3) 0.24495(16) 0.0350(9) Uani 1 1 d . . .
C102 C 0.0500(4) 0.5200(4) 0.1973(2) 0.0396(12) Uani 1 1 d . . .
C103 C 0.0753(5) 0.4300(4) 0.1769(2) 0.0481(14) Uani 1 1 d . . .
H103 H 0.0276 0.3950 0.1444 0.058 Uiso 1 1 calc R . .
C104 C 0.1726(5) 0.3933(4) 0.2058(2) 0.0539(16) Uani 1 1 d . . .
H104 H 0.1918 0.3332 0.1925 0.065 Uiso 1 1 calc R . .
C105 C 0.2420(5) 0.4462(4) 0.2548(2) 0.0478(14) Uani 1 1 d . . .
H105 H 0.3081 0.4223 0.2746 0.057 Uiso 1 1 calc R . .
C106 C 0.2103(4) 0.5364(3) 0.2736(2) 0.0365(12) Uani 1 1 d . . .
N111 N 0.2920(3) 0.6917(3) 0.33504(15) 0.0312(9) Uani 1 1 d . . .
O111 O 0.2455(3) 0.7414(2) 0.29248(12) 0.0327(7) Uani 1 1 d . . .
C112 C 0.2791(4) 0.5897(3) 0.3283(2) 0.0336(11) Uani 1 1 d . . .
C113 C 0.3294(5) 0.5407(4) 0.3731(2) 0.0483(14) Uani 1 1 d . . .
H113 H 0.3178 0.4716 0.3701 0.058 Uiso 1 1 calc R . .
C114 C 0.3967(5) 0.5917(4) 0.4224(2) 0.0516(15) Uani 1 1 d . . .
H114 H 0.4343 0.5577 0.4514 0.062 Uiso 1 1 calc R . .
C115 C 0.4078(4) 0.6941(4) 0.4281(2) 0.0465(13) Uani 1 1 d . . .
H115 H 0.4520 0.7289 0.4616 0.056 Uiso 1 1 calc R . .
C116 C 0.3538(4) 0.7453(4) 0.38489(19) 0.0337(11) Uani 1 1 d . . .
N121 N 0.3709(3) 0.9070(3) 0.34515(15) 0.0318(9) Uani 1 1 d . . .
C122 C 0.3599(4) 0.8551(4) 0.3908(2) 0.0353(11) Uani 1 1 d . . .
C123 C 0.3592(4) 0.9032(4) 0.4446(2) 0.0437(13) Uani 1 1 d . . .
H123 H 0.3525 0.8667 0.4760 0.052 Uiso 1 1 calc R . .
C124 C 0.3686(4) 1.0051(4) 0.4500(2) 0.0481(14) Uani 1 1 d . . .
H124 H 0.3671 1.0375 0.4853 0.058 Uiso 1 1 calc R . .
C125 C 0.3803(4) 1.0595(4) 0.4037(2) 0.0453(13) Uani 1 1 d . . .
H125 H 0.3872 1.1284 0.4068 0.054 Uiso 1 1 calc R . .
C126 C 0.3812(4) 1.0059(4) 0.3515(2) 0.0350(11) Uani 1 1 d . . .
N131 N 0.3922(3) 1.0012(3) 0.25041(16) 0.0300(9) Uani 1 1 d . . .
C132 C 0.3922(4) 1.0536(3) 0.2987(2) 0.0344(11) Uani 1 1 d . . .
S133 S 0.40460(13) 1.17959(10) 0.29112(7) 0.0522(4) Uani 1 1 d . . .
C134 C 0.4070(4) 1.1580(4) 0.2203(2) 0.0493(14) Uani 1 1 d . . .
H134 H 0.4117 1.2069 0.1947 0.059 Uiso 1 1 calc R . .
C135 C 0.4009(4) 1.0585(3) 0.2060(2) 0.0347(11) Uani 1 1 d . . .
N141 N 0.4116(3) 0.9106(3) 0.14891(16) 0.0326(9) Uani 1 1 d . . .
C142 C 0.4024(4) 1.0082(3) 0.1494(2) 0.0338(11) Uani 1 1 d . . .
C143 C 0.3943(5) 1.0575(4) 0.0991(2) 0.0506(14) Uani 1 1 d . . .
H143 H 0.3897 1.1251 0.1004 0.061 Uiso 1 1 calc R . .
C144 C 0.3934(5) 1.0056(4) 0.0484(2) 0.0542(15) Uani 1 1 d . . .
H144 H 0.3831 1.0365 0.0144 0.065 Uiso 1 1 calc R . .
C145 C 0.4078(4) 0.9059(4) 0.0478(2) 0.0487(14) Uani 1 1 d . . .
H145 H 0.4115 0.8701 0.0138 0.058 Uiso 1 1 calc R . .
C146 C 0.4165(4) 0.8619(4) 0.0988(2) 0.0364(11) Uani 1 1 d . . .
H146 H 0.4263 0.7954 0.0985 0.044 Uiso 1 1 calc R . .
Cl1 Cl 0.21165(11) 0.25611(9) 0.05748(6) 0.0457(3) Uani 1 1 d . . .
O1A O 0.1427(4) 0.3291(3) 0.0366(2) 0.0984(17) Uani 1 1 d . . .
O1B O 0.2661(4) 0.2183(3) 0.01263(16) 0.0809(13) Uani 1 1 d . . .
O1C O 0.3037(3) 0.2995(3) 0.10472(14) 0.0532(10) Uani 1 1 d . . .
O1D O 0.1405(4) 0.1766(3) 0.0753(2) 0.1023(17) Uani 1 1 d . . .
Cl2 Cl 0.76215(13) 0.14964(11) 0.39314(6) 0.0550(4) Uani 1 1 d D . .
O2A O 0.8405(5) 0.2382(3) 0.4081(2) 0.1157(19) Uani 1 1 d D A .
O2B O 0.8008(10) 0.0979(6) 0.3470(4) 0.114(4) Uani 0.60 1 d PD A 1
O2C O 0.7443(9) 0.0863(5) 0.4371(3) 0.072(2) Uani 0.60 1 d PD A 1
O2D O 0.6519(6) 0.1800(8) 0.3706(5) 0.124(4) Uani 0.60 1 d PD A 1
O2E O 0.8410(14) 0.0800(8) 0.4153(6) 0.118(5) Uani 0.40 1 d PD A 2
O2F O 0.7062(12) 0.1176(9) 0.3363(4) 0.074(3) Uani 0.40 1 d PD A 2
O2G O 0.6688(11) 0.1529(16) 0.4237(6) 0.175(10) Uani 0.40 1 d PD A 2
Cl3 Cl 0.80741(12) 0.19556(10) 0.09157(6) 0.0502(3) Uani 1 1 d . . .
O3A O 0.8955(3) 0.2078(3) 0.14376(16) 0.0673(11) Uani 1 1 d . . .
O3B O 0.8261(4) 0.1150(3) 0.05543(17) 0.0743(13) Uani 1 1 d . . .
O3C O 0.8167(4) 0.2845(3) 0.0629(2) 0.0934(15) Uani 1 1 d . . .
O3D O 0.6896(3) 0.1748(3) 0.10503(18) 0.0714(12) Uani 1 1 d . . .
Cl4 Cl 0.26526(13) 0.30368(10) 0.45834(5) 0.0474(3) Uani 1 1 d D . .
O4A O 0.2699(10) 0.3028(8) 0.3985(3) 0.078(4) Uani 0.60 1 d PD B 1
O4B O 0.3323(9) 0.2300(6) 0.4827(3) 0.076(2) Uani 0.60 1 d PD B 1
O4C O 0.3285(10) 0.3980(5) 0.4860(3) 0.083(3) Uani 0.60 1 d PD B 1
O4D O 0.1533(6) 0.2878(9) 0.4684(4) 0.107(3) Uani 0.60 1 d PD B 1
O4E O 0.2065(13) 0.3188(12) 0.4011(5) 0.070(5) Uani 0.40 1 d PD B 2
O4F O 0.3844(8) 0.3138(16) 0.4638(6) 0.138(7) Uani 0.40 1 d PD B 2
O4G O 0.2276(19) 0.3724(10) 0.4970(5) 0.110(6) Uani 0.40 1 d PD B 2
O4H O 0.2137(13) 0.2052(7) 0.4711(4) 0.071(3) Uani 0.40 1 d PD B 2
C200 C 0.4521(5) 0.6497(5) 0.9485(2) 0.0652(17) Uani 1 1 d . . .
H20A H 0.4132 0.6023 0.9172 0.098 Uiso 1 1 calc R . .
H20B H 0.5343 0.6682 0.9455 0.098 Uiso 1 1 calc R . .
H20C H 0.4130 0.7075 0.9473 0.098 Uiso 1 1 calc R . .
N201 N 0.4459(7) 0.6075(5) 1.0004(2) 0.0860(19) Uani 1 1 d . . .
O202 O 0.3750(4) 0.5191(4) 0.9965(2) 0.0970(16) Uani 1 1 d . . .
O203 O 0.4920(4) 0.6525(3) 1.04669(18) 0.0738(13) Uani 1 1 d . . .
C204 C 0.6322(8) 0.4074(6) 0.4222(3) 0.115(3) Uani 1 1 d . . .
H20D H 0.6707 0.3508 0.4316 0.173 Uiso 1 1 calc R . .
H20E H 0.5549 0.3989 0.4330 0.173 Uiso 1 1 calc R . .
H20F H 0.6800 0.4662 0.4426 0.173 Uiso 1 1 calc R . .
N205 N 0.6188(5) 0.4169(3) 0.3617(2) 0.0582(14) Uani 1 1 d . . .
O206 O 0.7066(4) 0.4373(4) 0.3411(2) 0.1062(18) Uani 1 1 d . . .
O207 O 0.5211(5) 0.4060(4) 0.3323(2) 0.0995(16) Uani 1 1 d . . .
C208 C 0.7479(6) 0.2559(5) 0.2454(3) 0.075(2) Uani 1 1 d . . .
H20G H 0.8307 0.2691 0.2632 0.112 Uiso 1 1 calc R . .
H20H H 0.7358 0.2013 0.2166 0.112 Uiso 1 1 calc R . .
H20I H 0.7000 0.2393 0.2738 0.112 Uiso 1 1 calc R . .
N209 N 0.7136(4) 0.3431(4) 0.2190(2) 0.0512(12) Uani 1 1 d . . .
O210 O 0.7876(4) 0.4162(3) 0.22033(19) 0.0810(14) Uani 1 1 d . . .
O211 O 0.6093(4) 0.3409(3) 0.19684(18) 0.0674(11) Uani 1 1 d . . .

loop_
_atom_site_aniso_label
_atom_site_aniso_U_11
_atom_site_aniso_U_22
_atom_site_aniso_U_33
_atom_site_aniso_U_23
_atom_site_aniso_U_13
_atom_site_aniso_U_12
Cd1 0.03130(19) 0.0305(2) 0.02361(19) 0.00129(14) 0.00463(15) 0.00065(14)
Cd2 0.02965(18) 0.02380(19) 0.0291(2) 0.00262(14) 0.00397(15) 0.00333(14)
N11 0.040(2) 0.049(3) 0.033(2) 0.008(2) 0.015(2) -0.001(2)
C12 0.049(3) 0.046(4) 0.050(3) 0.006(3) 0.018(3) -0.007(3)
C13 0.062(4) 0.054(4) 0.072(4) 0.016(3) 0.036(4) 0.001(3)
C14 0.087(5) 0.067(5) 0.059(4) 0.034(4) 0.035(4) 0.025(4)
C15 0.064(4) 0.072(5) 0.048(4) 0.022(3) 0.024(3) 0.014(3)
C16 0.033(3) 0.053(3) 0.034(3) 0.012(3) 0.014(2) 0.007(2)
N21 0.030(2) 0.045(3) 0.025(2) 0.0017(19) 0.0057(17) 0.0078(18)
C22 0.028(2) 0.058(4) 0.028(3) 0.006(2) 0.008(2) 0.005(2)
C23 0.035(3) 0.070(4) 0.026(3) 0.002(3) 0.007(2) 0.000(3)
S24 0.0496(8) 0.0612(10) 0.0307(7) -0.0083(6) 0.0102(6) 0.0055(7)
C25 0.030(2) 0.046(3) 0.025(3) -0.006(2) 0.002(2) 0.006(2)
N31 0.028(2) 0.034(2) 0.030(2) 0.0004(18) 0.0048(17) 0.0032(17)
C32 0.027(2) 0.037(3) 0.034(3) 0.001(2) 0.003(2) 0.004(2)
C33 0.047(3) 0.045(3) 0.039(3) -0.010(3) 0.005(3) 0.013(3)
C34 0.054(3) 0.034(3) 0.056(4) -0.006(3) 0.004(3) 0.002(3)
C35 0.043(3) 0.035(3) 0.041(3) 0.006(2) 0.004(2) 0.003(2)
C36 0.025(2) 0.032(3) 0.035(3) 0.008(2) 0.004(2) 0.0068(19)
N41 0.0251(19) 0.029(2) 0.029(2) 0.0110(17) 0.0048(17) 0.0028(16)
O41 0.0327(17) 0.0328(18) 0.0278(17) 0.0107(14) 0.0025(14) 0.0037(14)
C42 0.026(2) 0.028(3) 0.032(3) 0.008(2) 0.006(2) -0.0004(19)
C43 0.037(3) 0.036(3) 0.038(3) 0.009(2) 0.007(2) 0.010(2)
C44 0.046(3) 0.045(3) 0.029(3) 0.017(2) 0.005(2) 0.010(2)
C45 0.041(3) 0.038(3) 0.031(3) 0.009(2) 0.009(2) 0.007(2)
C46 0.025(2) 0.037(3) 0.029(3) 0.005(2) 0.005(2) 0.000(2)
N51 0.033(2) 0.028(2) 0.030(2) 0.0036(17) 0.0052(18) -0.0006(17)
C52 0.033(2) 0.030(3) 0.023(2) 0.006(2) 0.005(2) 0.003(2)
C53 0.030(2) 0.046(3) 0.036(3) 0.000(2) -0.002(2) 0.003(2)
C54 0.054(3) 0.036(3) 0.035(3) -0.010(2) 0.004(3) 0.004(2)
C55 0.044(3) 0.033(3) 0.042(3) -0.002(2) 0.006(3) 0.007(2)
C56 0.040(3) 0.029(3) 0.032(3) 0.005(2) 0.010(2) 0.005(2)
N61 0.032(2) 0.028(2) 0.033(2) 0.0062(18) 0.0066(18) 0.0082(17)
C62 0.039(3) 0.024(3) 0.030(3) 0.002(2) 0.008(2) 0.005(2)
S63 0.0499(8) 0.0367(8) 0.0454(8) -0.0043(6) 0.0037(6) 0.0165(6)
C64 0.047(3) 0.041(3) 0.041(3) 0.003(2) 0.004(3) 0.018(2)
C65 0.033(3) 0.034(3) 0.033(3) 0.007(2) 0.010(2) 0.001(2)
N71 0.026(2) 0.038(2) 0.034(2) 0.0010(19) 0.0020(18) 0.0042(17)
C72 0.029(2) 0.034(3) 0.034(3) 0.005(2) 0.008(2) 0.006(2)
C73 0.034(3) 0.043(3) 0.038(3) 0.003(2) 0.005(2) 0.008(2)
C74 0.036(3) 0.063(4) 0.041(3) 0.007(3) 0.001(3) 0.009(3)
C75 0.029(3) 0.051(4) 0.042(3) -0.008(3) -0.002(2) -0.003(2)
C76 0.035(3) 0.034(3) 0.046(3) -0.008(2) 0.009(2) 0.002(2)
N81 0.035(2) 0.044(3) 0.037(3) 0.004(2) 0.006(2) -0.0064(19)
C82 0.034(3) 0.048(3) 0.044(3) -0.006(3) 0.008(2) -0.006(2)
C83 0.033(3) 0.045(3) 0.071(4) 0.003(3) 0.011(3) -0.004(2)
C84 0.035(3) 0.064(4) 0.058(4) 0.020(3) 0.004(3) 0.005(3)
C85 0.037(3) 0.056(4) 0.040(3) 0.007(3) -0.002(2) -0.001(3)
C86 0.026(2) 0.048(3) 0.031(3) 0.002(2) 0.000(2) -0.009(2)
N91 0.035(2) 0.040(3) 0.033(2) -0.0006(19) 0.0102(19) -0.0097(19)
C92 0.036(3) 0.047(3) 0.030(3) 0.004(2) 0.003(2) -0.010(2)
C93 0.048(3) 0.060(4) 0.037(3) 0.001(3) -0.002(3) -0.007(3)
S94 0.0578(9) 0.0555(10) 0.0405(8) -0.0133(7) 0.0022(7) -0.0117(7)
C95 0.037(3) 0.040(3) 0.026(3) -0.005(2) 0.008(2) -0.011(2)
N101 0.039(2) 0.034(2) 0.032(2) 0.0006(19) 0.0097(19) -0.0004(19)
C102 0.044(3) 0.035(3) 0.039(3) -0.001(2) 0.017(3) -0.008(2)
C103 0.065(4) 0.033(3) 0.044(3) -0.003(3) 0.015(3) -0.005(3)
C104 0.085(4) 0.029(3) 0.055(4) 0.002(3) 0.036(4) 0.006(3)
C105 0.057(3) 0.038(3) 0.053(4) 0.007(3) 0.019(3) 0.006(3)
C106 0.049(3) 0.023(3) 0.041(3) 0.007(2) 0.022(3) 0.001(2)
N111 0.032(2) 0.038(2) 0.026(2) 0.0096(19) 0.0080(18) 0.0060(18)
O111 0.0349(17) 0.0337(19) 0.0291(18) 0.0072(15) 0.0031(15) 0.0058(14)
C112 0.042(3) 0.029(3) 0.034(3) 0.010(2) 0.015(2) 0.007(2)
C113 0.063(4) 0.040(3) 0.048(3) 0.014(3) 0.017(3) 0.015(3)
C114 0.059(4) 0.055(4) 0.048(4) 0.028(3) 0.008(3) 0.024(3)
C115 0.044(3) 0.063(4) 0.032(3) 0.007(3) 0.001(2) 0.010(3)
C116 0.032(3) 0.042(3) 0.027(3) 0.005(2) 0.007(2) 0.003(2)
N121 0.028(2) 0.036(2) 0.031(2) 0.0000(18) 0.0056(17) 0.0019(17)
C122 0.028(2) 0.042(3) 0.033(3) -0.004(2) 0.002(2) 0.004(2)
C123 0.032(3) 0.064(4) 0.033(3) 0.001(3) -0.001(2) 0.010(3)
C124 0.041(3) 0.062(4) 0.037(3) -0.014(3) -0.002(3) 0.013(3)
C125 0.040(3) 0.047(3) 0.045(3) -0.011(3) 0.002(3) 0.007(2)
C126 0.027(2) 0.039(3) 0.036(3) -0.010(2) 0.001(2) 0.006(2)
N131 0.028(2) 0.025(2) 0.035(2) 0.0003(18) 0.0059(18) 0.0002(16)
C132 0.030(2) 0.027(3) 0.045(3) -0.001(2) 0.006(2) 0.000(2)
S133 0.0600(9) 0.0265(7) 0.0680(10) -0.0064(7) 0.0151(8) -0.0011(6)
C134 0.053(3) 0.031(3) 0.068(4) 0.015(3) 0.022(3) 0.003(2)
C135 0.029(2) 0.025(3) 0.052(3) 0.012(2) 0.012(2) 0.002(2)
N141 0.030(2) 0.033(2) 0.035(2) 0.0057(18) 0.0066(18) 0.0036(17)
C142 0.020(2) 0.034(3) 0.049(3) 0.009(2) 0.008(2) 0.003(2)
C143 0.054(3) 0.048(3) 0.058(4) 0.024(3) 0.018(3) 0.015(3)
C144 0.057(4) 0.069(4) 0.043(3) 0.024(3) 0.018(3) 0.015(3)
C145 0.050(3) 0.060(4) 0.038(3) 0.007(3) 0.013(3) 0.009(3)
C146 0.035(3) 0.034(3) 0.041(3) 0.005(2) 0.013(2) -0.001(2)
Cl1 0.0437(7) 0.0349(7) 0.0548(9) 0.0044(6) -0.0013(7) 0.0056(6)
O1A 0.091(3) 0.044(3) 0.134(4) -0.014(3) -0.060(3) 0.028(2)
O1B 0.097(3) 0.095(4) 0.047(3) -0.015(2) 0.005(2) 0.021(3)
O1C 0.050(2) 0.064(3) 0.040(2) -0.0041(18) -0.0054(18) 0.0138(19)
O1D 0.077(3) 0.075(3) 0.156(5) 0.032(3) 0.040(3) -0.017(3)
Cl2 0.0606(9) 0.0544(9) 0.0431(9) 0.0108(7) -0.0046(7) -0.0003(7)
O2A 0.120(4) 0.080(4) 0.127(5) -0.006(3) 0.022(4) -0.045(3)
O2B 0.167(10) 0.090(7) 0.109(8) -0.009(6) 0.100(8) 0.022(7)
O2C 0.110(7) 0.063(5) 0.035(4) 0.001(3) 0.021(5) -0.020(5)
O2D 0.057(5) 0.152(10) 0.167(11) 0.052(9) 0.008(6) 0.032(6)
O2E 0.153(14) 0.086(10) 0.096(11) 0.008(8) -0.051(10) 0.048(10)
O2F 0.089(9) 0.088(10) 0.039(7) 0.020(6) -0.002(7) 0.005(8)
O2G 0.088(12) 0.37(3) 0.059(10) 0.049(15) 0.017(9) -0.001(15)
Cl3 0.0513(8) 0.0463(8) 0.0569(9) 0.0063(7) 0.0109(7) 0.0183(6)
O3A 0.062(3) 0.076(3) 0.057(3) -0.020(2) -0.004(2) 0.018(2)
O3B 0.075(3) 0.073(3) 0.069(3) -0.022(2) -0.016(2) 0.041(2)
O3C 0.102(4) 0.064(3) 0.127(4) 0.052(3) 0.039(3) 0.018(3)
O3D 0.055(2) 0.085(3) 0.082(3) 0.031(2) 0.019(2) 0.018(2)
Cl4 0.0633(9) 0.0363(8) 0.0398(8) 0.0027(6) 0.0005(7) 0.0086(7)
O4A 0.146(11) 0.050(6) 0.032(5) 0.005(4) 0.007(6) 0.010(7)
O4B 0.124(7) 0.054(5) 0.053(5) -0.005(4) -0.003(5) 0.051(5)
O4C 0.141(9) 0.039(5) 0.055(5) -0.010(4) 0.004(5) -0.007(5)
O4D 0.066(6) 0.157(10) 0.107(8) 0.064(7) 0.028(5) 0.007(6)
O4E 0.111(13) 0.040(8) 0.043(8) 0.008(6) -0.030(8) 0.009(8)
O4F 0.040(7) 0.23(2) 0.130(14) 0.058(15) -0.017(8) -0.014(10)
O4G 0.23(2) 0.048(9) 0.062(9) -0.004(7) 0.012(12) 0.070(11)
O4H 0.126(11) 0.045(7) 0.032(6) 0.012(5) 0.001(7) -0.004(7)
C200 0.071(4) 0.079(5) 0.055(4) 0.022(3) 0.020(3) 0.025(3)
N201 0.145(6) 0.073(4) 0.043(4) -0.009(3) 0.006(4) 0.049(4)
O202 0.070(3) 0.115(5) 0.098(4) -0.021(3) 0.018(3) -0.006(3)
O203 0.095(3) 0.078(3) 0.046(3) -0.019(2) 0.011(2) 0.020(3)
C204 0.169(9) 0.138(8) 0.053(5) -0.005(5) 0.020(5) 0.079(7)
N205 0.048(3) 0.040(3) 0.091(4) 0.003(3) 0.026(3) 0.007(2)
O206 0.086(4) 0.103(4) 0.157(5) 0.056(4) 0.065(4) 0.037(3)
O207 0.084(4) 0.090(4) 0.116(4) 0.012(3) -0.002(3) 0.005(3)
C208 0.090(5) 0.080(5) 0.073(4) 0.031(4) 0.033(4) 0.046(4)
N209 0.052(3) 0.053(3) 0.051(3) 0.003(2) 0.020(3) 0.005(3)
O210 0.071(3) 0.079(3) 0.091(3) 0.004(3) 0.035(3) -0.017(3)
O211 0.063(3) 0.055(3) 0.081(3) 0.002(2) 0.003(2) 0.012(2)

loop_
_atom_type_symbol
_atom_type_description
_atom_type_scat_dispersion_real
_atom_type_scat_dispersion_imag
_atom_type_scat_source
C C 0.0033 0.0016 'International Tables Vol C Tables 4.2.6.8 and 6.1.1.4'
H H 0.0000 0.0000 'International Tables Vol C Tables 4.2.6.8 and 6.1.1.4'
N N 0.0061 0.0033 'International Tables Vol C Tables 4.2.6.8 and 6.1.1.4'
O O 0.0106 0.0060 'International Tables Vol C Tables 4.2.6.8 and 6.1.1.4'
S S 0.1246 0.1234 'International Tables Vol C Tables 4.2.6.8 and 6.1.1.4'
Cl Cl 0.1484 0.1585 'International Tables Vol C Tables 4.2.6.8 and 6.1.1.4'
Cd Cd -0.8075 1.2024 'International Tables Vol C Tables 4.2.6.8 and 6.1.1.4'

loop_
_geom_angle_atom_site_label_1
_geom_angle_atom_site_label_2
_geom_angle_atom_site_label_3
_geom_angle
_geom_angle_site_symmetry_1
_geom_angle_site_symmetry_3
_geom_angle_publ_flag
N91 Cd1 N21 153.11(12) . . ?
N91 Cd1 O111 116.40(12) . . ?
N21 Cd1 O111 88.43(11) . . ?
N91 Cd1 O41 87.43(11) . . ?
N21 Cd1 O41 114.70(12) . . ?
O111 Cd1 O41 62.63(10) . . ?
N91 Cd1 N11 99.59(13) . . ?
N21 Cd1 N11 67.93(13) . . ?
O111 Cd1 N11 91.28(11) . . ?
O41 Cd1 N11 153.09(11) . . ?
N91 Cd1 N81 67.44(13) . . ?
N21 Cd1 N81 93.29(12) . . ?
O111 Cd1 N81 159.03(11) . . ?
O41 Cd1 N81 97.98(11) . . ?
N11 Cd1 N81 108.73(12) . . ?
N61 Cd2 N131 153.21(12) . . ?
N61 Cd2 O41 117.11(11) . . ?
N131 Cd2 O41 87.61(11) . . ?
N61 Cd2 O111 88.09(11) . . ?
N131 Cd2 O111 114.15(11) . . ?
O41 Cd2 O111 62.15(10) . . ?
N61 Cd2 N141 98.55(12) . . ?
N131 Cd2 N141 68.38(12) . . ?
O41 Cd2 N141 92.64(10) . . ?
O111 Cd2 N141 153.86(11) . . ?
N61 Cd2 N71 66.78(13) . . ?
N131 Cd2 N71 95.16(12) . . ?
O41 Cd2 N71 155.98(10) . . ?
O111 Cd2 N71 95.29(11) . . ?
N141 Cd2 N71 110.59(11) . . ?
C12 N11 C16 117.7(4) . . ?
C12 N11 Cd1 125.5(3) . . ?
C16 N11 Cd1 112.7(3) . . ?
N11 C12 C13 123.7(5) . . ?
N11 C12 H12 118.2 . . ?
C13 C12 H12 118.2 . . ?
C12 C13 C14 117.4(6) . . ?
C12 C13 H13 121.3 . . ?
C14 C13 H13 121.3 . . ?
C15 C14 C13 120.2(6) . . ?
C15 C14 H14 119.9 . . ?
C13 C14 H14 119.9 . . ?
C14 C15 C16 118.6(6) . . ?
C14 C15 H15 120.7 . . ?
C16 C15 H15 120.7 . . ?
N11 C16 C15 122.2(5) . . ?
N11 C16 C22 115.4(4) . . ?
C15 C16 C22 122.4(5) . . ?
C25 N21 C22 113.1(4) . . ?
C25 N21 Cd1 126.2(3) . . ?
C22 N21 Cd1 120.6(3) . . ?
C23 C22 N21 112.9(5) . . ?
C23 C22 C16 128.8(5) . . ?
N21 C22 C16 118.3(4) . . ?
C22 C23 S24 111.4(4) . . ?
C22 C23 H23 124.3 . . ?
S24 C23 H23 124.3 . . ?
C23 S24 C25 89.9(2) . . ?
N21 C25 C32 122.1(4) . . ?
N21 C25 S24 112.8(4) . . ?
C32 C25 S24 125.1(4) . . ?
C36 N31 C32 118.4(4) . . ?
N31 C32 C33 123.2(4) . . ?
N31 C32 C25 112.9(4) . . ?
C33 C32 C25 123.9(4) . . ?
C34 C33 C32 118.1(5) . . ?
C34 C33 H33 120.9 . . ?
C32 C33 H33 120.9 . . ?
C33 C34 C35 118.9(5) . . ?
C33 C34 H34 120.5 . . ?
C35 C34 H34 120.5 . . ?
C36 C35 C34 119.6(5) . . ?
C36 C35 H35 120.2 . . ?
C34 C35 H35 120.2 . . ?
N31 C36 C35 121.7(4) . . ?
N31 C36 C42 118.4(4) . . ?
C35 C36 C42 119.7(4) . . ?
O41 N41 C42 119.0(3) . . ?
O41 N41 C46 119.1(3) . . ?
C42 N41 C46 121.9(4) . . ?
N41 O41 Cd1 119.6(2) . . ?
N41 O41 Cd2 122.8(2) . . ?
Cd1 O41 Cd2 117.56(12) . . ?
N41 C42 C43 118.6(4) . . ?
N41 C42 C36 120.9(4) . . ?
C43 C42 C36 120.4(4) . . ?
C44 C43 C42 120.6(4) . . ?
C44 C43 H43 119.7 . . ?
C42 C43 H43 119.7 . . ?
C43 C44 C45 120.3(4) . . ?
C43 C44 H44 119.9 . . ?
C45 C44 H44 119.9 . . ?
C44 C45 C46 120.1(4) . . ?
C44 C45 H45 119.9 . . ?
C46 C45 H45 119.9 . . ?
N41 C46 C45 118.5(4) . . ?
N41 C46 C52 120.4(4) . . ?
C45 C46 C52 121.0(4) . . ?
C56 N51 C52 117.9(4) . . ?
N51 C52 C53 121.5(4) . . ?
N51 C52 C46 119.5(4) . . ?
C53 C52 C46 119.0(4) . . ?
C54 C53 C52 119.3(4) . . ?
C54 C53 H53 120.4 . . ?
C52 C53 H53 120.4 . . ?
C53 C54 C55 120.3(5) . . ?
C53 C54 H54 119.9 . . ?
C55 C54 H54 119.9 . . ?
C54 C55 C56 117.3(4) . . ?
C54 C55 H55 121.3 . . ?
C56 C55 H55 121.3 . . ?
N51 C56 C55 123.6(4) . . ?
N51 C56 C62 114.3(4) . . ?
C55 C56 C62 122.1(4) . . ?
C62 N61 C65 112.2(4) . . ?
C62 N61 Cd2 125.5(3) . . ?
C65 N61 Cd2 122.3(3) . . ?
N61 C62 C56 122.3(4) . . ?
N61 C62 S63 113.4(3) . . ?
C56 C62 S63 124.3(3) . . ?
C64 S63 C62 89.9(2) . . ?
C65 C64 S63 111.6(4) . . ?
C65 C64 H64 124.2 . . ?
S63 C64 H64 124.2 . . ?
C64 C65 N61 112.9(4) . . ?
C64 C65 C72 128.9(4) . . ?
N61 C65 C72 118.2(4) . . ?
C72 N71 C76 117.1(4) . . ?
C72 N71 Cd2 114.9(3) . . ?
C76 N71 Cd2 126.2(3) . . ?
N71 C72 C73 122.5(4) . . ?
N71 C72 C65 116.1(4) . . ?
C73 C72 C65 121.4(4) . . ?
C74 C73 C72 118.8(5) . . ?
C74 C73 H73 120.6 . . ?
C72 C73 H73 120.6 . . ?
C75 C74 C73 119.0(5) . . ?
C75 C74 H74 120.5 . . ?
C73 C74 H74 120.5 . . ?
C74 C75 C76 119.1(5) . . ?
C74 C75 H75 120.5 . . ?
C76 C75 H75 120.5 . . ?
N71 C76 C75 123.4(5) . . ?
N71 C76 H76 118.3 . . ?
C75 C76 H76 118.3 . . ?
C82 N81 C86 117.4(4) . . ?
C82 N81 Cd1 125.3(3) . . ?
C86 N81 Cd1 111.3(3) . . ?
N81 C82 C83 123.2(5) . . ?
N81 C82 H82 118.4 . . ?
C83 C82 H82 118.4 . . ?
C82 C83 C84 118.7(5) . . ?
C82 C83 H83 120.6 . . ?
C84 C83 H83 120.6 . . ?
C85 C84 C83 119.2(5) . . ?
C85 C84 H84 120.4 . . ?
C83 C84 H84 120.4 . . ?
C84 C85 C86 119.1(5) . . ?
C84 C85 H85 120.5 . . ?
C86 C85 H85 120.5 . . ?
N81 C86 C85 122.3(5) . . ?
N81 C86 C92 115.1(4) . . ?
C85 C86 C92 122.5(5) . . ?
C95 N91 C92 111.7(4) . . ?
C95 N91 Cd1 127.6(3) . . ?
C92 N91 Cd1 120.7(3) . . ?
C93 C92 N91 113.5(5) . . ?
C93 C92 C86 128.0(5) . . ?
N91 C92 C86 118.4(4) . . ?
C92 C93 S94 110.8(4) . . ?
C92 C93 H93 124.6 . . ?
S94 C93 H93 124.6 . . ?
C93 S94 C95 89.9(3) . . ?
N91 C95 C102 121.4(4) . . ?
N91 C95 S94 114.1(4) . . ?
C102 C95 S94 124.4(4) . . ?
C106 N101 C102 119.8(4) . . ?
N101 C102 C103 122.2(5) . . ?
N101 C102 C95 114.0(4) . . ?
C103 C102 C95 123.8(5) . . ?
C104 C103 C102 118.6(5) . . ?
C104 C103 H103 120.7 . . ?
C102 C103 H103 120.7 . . ?
C103 C104 C105 119.9(5) . . ?
C103 C104 H104 120.1 . . ?
C105 C104 H104 120.1 . . ?
C104 C105 C106 118.5(5) . . ?
C104 C105 H105 120.7 . . ?
C106 C105 H105 120.7 . . ?
N101 C106 C105 121.0(5) . . ?
N101 C106 C112 120.3(4) . . ?
C105 C106 C112 118.6(5) . . ?
O111 N111 C112 119.7(4) . . ?
O111 N111 C116 118.2(4) . . ?
C112 N111 C116 122.1(4) . . ?
N111 O111 Cd1 122.2(2) . . ?
N111 O111 Cd2 120.3(2) . . ?
Cd1 O111 Cd2 117.44(12) . . ?
C113 C112 N111 118.2(5) . . ?
C113 C112 C106 122.5(4) . . ?
N111 C112 C106 119.4(4) . . ?
C114 C113 C112 121.4(5) . . ?
C114 C113 H113 119.3 . . ?
C112 C113 H113 119.3 . . ?
C113 C114 C115 119.1(5) . . ?
C113 C114 H114 120.4 . . ?
C115 C114 H114 120.4 . . ?
C114 C115 C116 120.8(5) . . ?
C114 C115 H115 119.6 . . ?
C116 C115 H115 119.6 . . ?
N111 C116 C115 118.3(4) . . ?
N111 C116 C122 119.7(4) . . ?
C115 C116 C122 122.0(5) . . ?
C126 N121 C122 119.0(4) . . ?
N121 C122 C123 121.1(5) . . ?
N121 C122 C116 119.4(4) . . ?
C123 C122 C116 119.5(4) . . ?
C124 C123 C122 119.0(5) . . ?
C124 C123 H123 120.5 . . ?
C122 C123 H123 120.5 . . ?
C125 C124 C123 120.7(5) . . ?
C125 C124 H124 119.6 . . ?
C123 C124 H124 119.6 . . ?
C124 C125 C126 116.8(5) . . ?
C124 C125 H125 121.6 . . ?
C126 C125 H125 121.6 . . ?
N121 C126 C125 123.4(5) . . ?
N121 C126 C132 113.7(4) . . ?
C125 C126 C132 122.9(5) . . ?
C132 N131 C135 112.7(4) . . ?
C132 N131 Cd2 127.0(3) . . ?
C135 N131 Cd2 120.3(3) . . ?
N131 C132 C126 121.4(4) . . ?
N131 C132 S133 112.6(4) . . ?
C126 C132 S133 126.0(3) . . ?
C134 S133 C132 90.1(2) . . ?
C135 C134 S133 110.6(4) . . ?
C135 C134 H134 124.7 . . ?
S133 C134 H134 124.7 . . ?
N131 C135 C134 114.1(4) . . ?
N131 C135 C142 117.8(4) . . ?
C134 C135 C142 128.2(4) . . ?
C146 N141 C142 118.1(4) . . ?
C146 N141 Cd2 124.5(3) . . ?
C142 N141 Cd2 115.9(3) . . ?
N141 C142 C143 121.5(4) . . ?
N141 C142 C135 115.8(4) . . ?
C143 C142 C135 122.7(4) . . ?
C144 C143 C142 119.3(5) . . ?
C144 C143 H143 120.4 . . ?
C142 C143 H143 120.4 . . ?
C143 C144 C145 119.6(5) . . ?
C143 C144 H144 120.2 . . ?
C145 C144 H144 120.2 . . ?
C146 C145 C144 118.2(5) . . ?
C146 C145 H145 120.9 . . ?
C144 C145 H145 120.9 . . ?
N141 C146 C145 123.1(5) . . ?
N141 C146 H146 118.4 . . ?
C145 C146 H146 118.4 . . ?
O1D Cl1 O1A 111.2(3) . . ?
O1D Cl1 O1B 108.0(3) . . ?
O1A Cl1 O1B 109.4(3) . . ?
O1D Cl1 O1C 109.5(3) . . ?
O1A Cl1 O1C 109.8(2) . . ?
O1B Cl1 O1C 109.0(2) . . ?
O2A Cl2 O2F 123.2(5) . . ?
O2A Cl2 O2G 107.3(8) . . ?
O2F Cl2 O2G 105.4(7) . . ?
O2A Cl2 O2D 104.1(5) . . ?
O2F Cl2 O2D 60.5(6) . . ?
O2G Cl2 O2D 56.2(7) . . ?
O2A Cl2 O2C 117.8(4) . . ?
O2F Cl2 O2C 118.9(5) . . ?
O2G Cl2 O2C 57.5(8) . . ?
O2D Cl2 O2C 108.6(5) . . ?
O2A Cl2 O2B 107.3(4) . . ?
O2F Cl2 O2B 47.4(6) . . ?
O2G Cl2 O2B 144.6(8) . . ?
O2D Cl2 O2B 107.5(6) . . ?
O2C Cl2 O2B 110.9(5) . . ?
O2A Cl2 O2E 99.5(6) . . ?
O2F Cl2 O2E 109.8(7) . . ?
O2G Cl2 O2E 111.7(9) . . ?
O2D Cl2 O2E 155.9(7) . . ?
O2C Cl2 O2E 54.4(6) . . ?
O2B Cl2 O2E 69.5(7) . . ?
O3B Cl3 O3C 109.9(3) . . ?
O3B Cl3 O3D 108.8(3) . . ?
O3C Cl3 O3D 109.2(3) . . ?
O3B Cl3 O3A 109.8(2) . . ?
O3C Cl3 O3A 109.5(3) . . ?
O3D Cl3 O3A 109.7(2) . . ?
O4F Cl4 O4D 163.7(7) . . ?
O4F Cl4 O4A 83.0(8) . . ?
O4D Cl4 O4A 112.8(6) . . ?
O4F Cl4 O4B 58.2(7) . . ?
O4D Cl4 O4B 110.4(5) . . ?
O4A Cl4 O4B 108.7(5) . . ?
O4F Cl4 O4G 112.4(9) . . ?
O4D Cl4 O4G 60.4(8) . . ?
O4A Cl4 O4G 132.4(6) . . ?
O4B Cl4 O4G 117.8(6) . . ?
O4F Cl4 O4C 65.2(8) . . ?
O4D Cl4 O4C 111.1(6) . . ?
O4A Cl4 O4C 108.1(6) . . ?
O4B Cl4 O4C 105.5(5) . . ?
O4G Cl4 O4C 50.9(7) . . ?
O4F Cl4 O4E 112.8(8) . . ?
O4D Cl4 O4E 83.5(7) . . ?
O4A Cl4 O4E 32.2(6) . . ?
O4B Cl4 O4E 134.8(6) . . ?
O4G Cl4 O4E 106.7(7) . . ?
O4C Cl4 O4E 108.9(8) . . ?
O4F Cl4 O4H 112.3(8) . . ?
O4D Cl4 O4H 59.9(6) . . ?
O4A Cl4 O4H 109.4(6) . . ?
O4B Cl4 O4H 54.8(5) . . ?
O4G Cl4 O4H 105.4(8) . . ?
O4C Cl4 O4H 141.8(5) . . ?
O4E Cl4 O4H 106.7(8) . . ?
N201 C200 H20A 109.5 . . ?
N201 C200 H20B 109.5 . . ?
H20A C200 H20B 109.5 . . ?
N201 C200 H20C 109.5 . . ?
H20A C200 H20C 109.5 . . ?
H20B C200 H20C 109.5 . . ?
O203 N201 O202 122.0(6) . . ?
O203 N201 C200 121.9(7) . . ?
O202 N201 C200 115.6(6) . . ?
N205 C204 H20D 109.5 . . ?
N205 C204 H20E 109.5 . . ?
H20D C204 H20E 109.5 . . ?
N205 C204 H20F 109.5 . . ?
H20D C204 H20F 109.5 . . ?
H20E C204 H20F 109.5 . . ?
O207 N205 O206 120.7(6) . . ?
O207 N205 C204 120.3(6) . . ?
O206 N205 C204 119.1(7) . . ?
N209 C208 H20G 109.5 . . ?
N209 C208 H20H 109.5 . . ?
H20G C208 H20H 109.5 . . ?
N209 C208 H20I 109.5 . . ?
H20G C208 H20I 109.5 . . ?
H20H C208 H20I 109.5 . . ?
O210 N209 O211 122.1(5) . . ?
O210 N209 C208 119.8(6) . . ?
O211 N209 C208 118.1(5) . . ?

loop_
_geom_bond_atom_site_label_1
_geom_bond_atom_site_label_2
_geom_bond_distance
_geom_bond_site_symmetry_2
_geom_bond_publ_flag
Cd1 N91 2.299(4) . ?
Cd1 N21 2.315(4) . ?
Cd1 O111 2.373(3) . ?
Cd1 O41 2.377(3) . ?
Cd1 N11 2.558(4) . ?
Cd1 N81 2.593(4) . ?
Cd2 N61 2.326(3) . ?
Cd2 N131 2.331(4) . ?
Cd2 O41 2.388(3) . ?
Cd2 O111 2.395(3) . ?
Cd2 N141 2.478(4) . ?
Cd2 N71 2.580(4) . ?
N11 C12 1.339(6) . ?
N11 C16 1.353(6) . ?
C12 C13 1.382(7) . ?
C12 H12 0.9300 . ?
C13 C14 1.390(8) . ?
C13 H13 0.9300 . ?
C14 C15 1.368(8) . ?
C14 H14 0.9300 . ?
C15 C16 1.391(7) . ?
C15 H15 0.9300 . ?
C16 C22 1.466(7) . ?
N21 C25 1.312(6) . ?
N21 C22 1.376(6) . ?
C22 C23 1.375(6) . ?
C23 S24 1.697(5) . ?
C23 H23 0.9300 . ?
S24 C25 1.735(4) . ?
C25 C32 1.461(6) . ?
N31 C36 1.347(5) . ?
N31 C32 1.349(5) . ?
C32 C33 1.395(6) . ?
C33 C34 1.382(7) . ?
C33 H33 0.9300 . ?
C34 C35 1.401(7) . ?
C34 H34 0.9300 . ?
C35 C36 1.387(6) . ?
C35 H35 0.9300 . ?
C36 C42 1.491(6) . ?
N41 O41 1.331(4) . ?
N41 C42 1.371(5) . ?
N41 C46 1.382(5) . ?
C42 C43 1.379(6) . ?
C43 C44 1.372(6) . ?
C43 H43 0.9300 . ?
C44 C45 1.376(6) . ?
C44 H44 0.9300 . ?
C45 C46 1.384(6) . ?
C45 H45 0.9300 . ?
C46 C52 1.484(6) . ?
N51 C56 1.341(5) . ?
N51 C52 1.342(5) . ?
C52 C53 1.408(6) . ?
C53 C54 1.361(6) . ?
C53 H53 0.9300 . ?
C54 C55 1.377(7) . ?
C54 H54 0.9300 . ?
C55 C56 1.399(6) . ?
C55 H55 0.9300 . ?
C56 C62 1.465(6) . ?
N61 C62 1.323(5) . ?
N61 C65 1.373(6) . ?
C62 S63 1.717(4) . ?
S63 C64 1.693(5) . ?
C64 C65 1.373(6) . ?
C64 H64 0.9300 . ?
C65 C72 1.457(6) . ?
N71 C72 1.344(6) . ?
N71 C76 1.348(6) . ?
C72 C73 1.400(6) . ?
C73 C74 1.385(7) . ?
C73 H73 0.9300 . ?
C74 C75 1.368(7) . ?
C74 H74 0.9300 . ?
C75 C76 1.383(7) . ?
C75 H75 0.9300 . ?
C76 H76 0.9300 . ?
N81 C82 1.348(6) . ?
N81 C86 1.353(6) . ?
C82 C83 1.388(7) . ?
C82 H82 0.9300 . ?
C83 C84 1.391(7) . ?
C83 H83 0.9300 . ?
C84 C85 1.368(7) . ?
C84 H84 0.9300 . ?
C85 C86 1.408(7) . ?
C85 H85 0.9300 . ?
C86 C92 1.457(7) . ?
N91 C95 1.309(6) . ?
N91 C92 1.391(6) . ?
C92 C93 1.366(7) . ?
C93 S94 1.710(6) . ?
C93 H93 0.9300 . ?
S94 C95 1.719(5) . ?
C95 C102 1.475(7) . ?
N101 C106 1.342(6) . ?
N101 C102 1.347(6) . ?
C102 C103 1.380(7) . ?
C103 C104 1.379(7) . ?
C103 H103 0.9300 . ?
C104 C105 1.392(7) . ?
C104 H104 0.9300 . ?
C105 C106 1.402(6) . ?
C105 H105 0.9300 . ?
C106 C112 1.489(7) . ?
N111 O111 1.325(4) . ?
N111 C112 1.376(6) . ?
N111 C116 1.381(6) . ?
C112 C113 1.374(7) . ?
C113 C114 1.378(7) . ?
C113 H113 0.9300 . ?
C114 C115 1.381(7) . ?
C114 H114 0.9300 . ?
C115 C116 1.382(6) . ?
C115 H115 0.9300 . ?
C116 C122 1.488(6) . ?
N121 C126 1.336(6) . ?
N121 C122 1.343(6) . ?
C122 C123 1.404(6) . ?
C123 C124 1.377(7) . ?
C123 H123 0.9300 . ?
C124 C125 1.375(7) . ?
C124 H124 0.9300 . ?
C125 C126 1.407(6) . ?
C125 H125 0.9300 . ?
C126 C132 1.461(6) . ?
N131 C132 1.318(5) . ?
N131 C135 1.357(5) . ?
C132 S133 1.727(5) . ?
S133 C134 1.697(5) . ?
C134 C135 1.370(6) . ?
C134 H134 0.9300 . ?
C135 C142 1.479(6) . ?
N141 C146 1.344(5) . ?
N141 C142 1.349(5) . ?
C142 C143 1.399(6) . ?
C143 C144 1.360(7) . ?
C143 H143 0.9300 . ?
C144 C145 1.392(7) . ?
C144 H144 0.9300 . ?
C145 C146 1.377(6) . ?
C145 H145 0.9300 . ?
C146 H146 0.9300 . ?
Cl1 O1D 1.397(4) . ?
Cl1 O1A 1.415(4) . ?
Cl1 O1B 1.433(4) . ?
Cl1 O1C 1.439(4) . ?
Cl2 O2A 1.392(4) . ?
Cl2 O2F 1.409(8) . ?
Cl2 O2G 1.400(10) . ?
Cl2 O2D 1.413(7) . ?
Cl2 O2C 1.417(6) . ?
Cl2 O2B 1.437(6) . ?
Cl2 O2E 1.460(9) . ?
Cl3 O3B 1.419(4) . ?
Cl3 O3C 1.425(4) . ?
Cl3 O3D 1.439(4) . ?
Cl3 O3A 1.444(4) . ?
Cl4 O4F 1.339(9) . ?
Cl4 O4D 1.340(7) . ?
Cl4 O4A 1.432(8) . ?
Cl4 O4B 1.436(6) . ?
Cl4 O4G 1.436(9) . ?
Cl4 O4C 1.447(7) . ?
Cl4 O4E 1.450(10) . ?
Cl4 O4H 1.462(8) . ?
C200 N201 1.398(7) . ?
C200 H20A 0.9600 . ?
C200 H20B 0.9600 . ?
C200 H20C 0.9600 . ?
N201 O203 1.224(6) . ?
N201 O202 1.348(7) . ?
C204 N205 1.436(8) . ?
C204 H20D 0.9600 . ?
C204 H20E 0.9600 . ?
C204 H20F 0.9600 . ?
N205 O207 1.199(6) . ?
N205 O206 1.202(5) . ?
C208 N209 1.447(7) . ?
C208 H20G 0.9600 . ?
C208 H20H 0.9600 . ?
C208 H20I 0.9600 . ?
N209 O210 1.213(5) . ?
N209 O211 1.218(5) . ?
